data_1571953
loop_
_publ_author_name
'Yan, Shen'
'Luan, Yuxuan'
'Xu, Hailiang'
'Fan, Hao'
'Martin, Le&#xf3;n'
'Gupta, Arvind Kumar'
'Linke, Heiner'
'Meyhofer, Edgar'
'Reddy, Pramod'
'Pauly, Fabian'
'W&#xe4;rnmark, Kenneth'

_publ_section_title
;
 How substituents tune quantum interference in meta-OPE3 molecular
 junctions to control thermoelectric transport.
;
_journal_issue 29
_journal_name_full Nanoscale
_journal_page_first 13905
_journal_page_last 13914
_journal_paper_doi 10.1039/d4nr02188f
_journal_volume 16
_journal_year 2024
_chemical_formula_moiety 'C26 H17 N O4 S2'
_chemical_formula_sum 'C26 H17 N O4 S2'
_chemical_formula_weight 471.52
_space_group_crystal_system monoclinic
_space_group_IT_number 14
_space_group_name_Hall '-P 2ybc'
_space_group_name_H-M_alt 'P 1 21/c 1'
_atom_sites_solution_hydrogens geom
_atom_sites_solution_primary dual
_audit_creation_date 2021-04-14
_audit_creation_method
;
Olex2 1.3
(compiled 2020.11.12 svn.r5f609507 for OlexSys, GUI svn.r6272)
;
_audit_update_record
;
2023-10-09 deposited with the CCDC.	2024-06-20 downloaded from the CCDC.
;
_cell_angle_alpha 90
_cell_angle_beta 116.822(8)
_cell_angle_gamma 90
_cell_formula_units_Z 4
_cell_length_a 11.7163(7)
_cell_length_b 21.0713(9)
_cell_length_c 10.6802(6)
_cell_measurement_reflns_used 4113
_cell_measurement_temperature 293
_cell_measurement_theta_max 19.0630
_cell_measurement_theta_min 3.7970
_cell_volume 2353.0(3)
_computing_cell_refinement 'CrysAlisPro 1.171.40.45a (Rigaku OD, 2019)'
_computing_data_collection 'CrysAlisPro 1.171.40.45a (Rigaku OD, 2019)'
_computing_data_reduction 'CrysAlisPro 1.171.40.45a (Rigaku OD, 2019)'
_computing_molecular_graphics 'Olex2 1.3 (Dolomanov et al., 2009)'
_computing_publication_material 'Olex2 1.3 (Dolomanov et al., 2009)'
_computing_structure_refinement 'SHELXL 2018/3 (Sheldrick, 2015)'
_computing_structure_solution 'SHELXT 2014/4 (Sheldrick, 2014)'
_diffrn_ambient_temperature 293
_diffrn_measured_fraction_theta_full 0.998
_diffrn_measured_fraction_theta_max 0.903
_diffrn_measurement_device_type 'Xcalibur, Eos'
_diffrn_radiation_type MoK\a
_diffrn_radiation_wavelength 0.71073
_diffrn_reflns_av_R_equivalents 0.0771
_diffrn_reflns_av_unetI/netI 0.0869
_diffrn_reflns_Laue_measured_fraction_full 0.998
_diffrn_reflns_Laue_measured_fraction_max 0.903
_diffrn_reflns_limit_h_max 15
_diffrn_reflns_limit_h_min -15
_diffrn_reflns_limit_k_max 28
_diffrn_reflns_limit_k_min -29
_diffrn_reflns_limit_l_max 14
_diffrn_reflns_limit_l_min -14
_diffrn_reflns_number 48471
_diffrn_reflns_point_group_measured_fraction_full 0.998
_diffrn_reflns_point_group_measured_fraction_max 0.903
_diffrn_reflns_theta_full 25.242
_diffrn_reflns_theta_max 29.420
_diffrn_reflns_theta_min 3.494
_exptl_absorpt_coefficient_mu 0.259
_exptl_absorpt_correction_T_max 1.00000
_exptl_absorpt_correction_T_min 0.89561
_exptl_absorpt_correction_type multi-scan
_exptl_absorpt_process_details SADABS
_exptl_crystal_colour 'clear light yellow'
_exptl_crystal_colour_lustre clear
_exptl_crystal_colour_modifier light
_exptl_crystal_colour_primary yellow
_exptl_crystal_density_diffrn 1.331
_exptl_crystal_description plate
_exptl_crystal_F_000 976
_exptl_crystal_size_max 0.28
_exptl_crystal_size_mid 0.2
_exptl_crystal_size_min 0.12
_refine_diff_density_max 0.429
_refine_diff_density_min -0.247
_refine_diff_density_rms 0.038
_refine_ls_extinction_method none
_refine_ls_goodness_of_fit_ref 1.005
_refine_ls_hydrogen_treatment constr
_refine_ls_matrix_type full
_refine_ls_number_parameters 300
_refine_ls_number_reflns 5887
_refine_ls_number_restraints 12
_refine_ls_restrained_S_all 1.055
_refine_ls_R_factor_all 0.2043
_refine_ls_R_factor_gt 0.0703
_refine_ls_shift/su_max 0.000
_refine_ls_shift/su_mean 0.000
_refine_ls_structure_factor_coef Fsqd
_refine_ls_weighting_details 'w=1/[\s^2^(Fo^2^)+(0.0973P)^2^+0.0079P] where P=(Fo^2^+2Fc^2^)/3'
_refine_ls_weighting_scheme calc
_refine_ls_wR_factor_gt 0.1802
_refine_ls_wR_factor_ref 0.2354
_reflns_Friedel_coverage 0.000
_reflns_number_gt 2154
_reflns_number_total 5887
_reflns_threshold_expression 'I > 2\s(I)'
_cod_data_source_file d4nr02188f2.cif
_cod_data_source_block meta-OPE3_1
_cod_depositor_comments 'Adding full bibliography for 1571952--1571953.cif.'
_cod_database_code 1571953
_shelx_shelxl_version_number 2018/3
_shelx_space_group_comment
;
The symmetry employed for this shelxl refinement is uniquely defined
by the following loop, which should always be used as a source of
symmetry information in preference to the above space-group names.
They are only intended as comments.
;
_shelx_estimated_absorpt_t_max 0.970
_shelx_estimated_absorpt_t_min 0.931
_olex2_refinement_description
;
1. Fixed Uiso
 At 1.2 times of:
  All C(H) groups
 At 1.5 times of:
  All C(H,H,H) groups
2. Uiso/Uaniso restraints and constraints
Uanis(O2) \\sim Ueq, Uanis(O1) \\sim Ueq: with sigma of 0.005 and sigma for
terminal atoms of 0.01
3.a Aromatic/amide H refined with riding coordinates:
 C4(H4), C5(H5), C7(H7), C8(H8), C13(H13), C14(H14), C16(H16), C20(H20),
 C21(H21), C23(H23), C24(H24)
3.b Idealised Me refined as rotating group:
 C1(H1A,H1B,H1C), C26(H26A,H26B,H26C)
;
_olex2_submission_special_instructions 'No special instructions were received'

loop_
_space_group_symop_operation_xyz
'x, y, z'
'-x, y+1/2, -z+1/2'
'-x, -y, -z'
'x, -y-1/2, z-1/2'

loop_
_atom_site_label
_atom_site_type_symbol
_atom_site_fract_x
_atom_site_fract_y
_atom_site_fract_z
_atom_site_U_iso_or_equiv
_atom_site_adp_type
_atom_site_occupancy
_atom_site_site_symmetry_order
_atom_site_calc_flag
_atom_site_refinement_flags_posn
_atom_site_refinement_flags_adp
_atom_site_refinement_flags_occupancy
_atom_site_disorder_assembly
_atom_site_disorder_group
C1 C 0.0360(6) 0.5878(2) -0.3564(6) 0.151(2) Uani 1 1 d . . . . .
H1A H 0.099469 0.620642 -0.320657 0.227 Uiso 1 1 calc R U . . .
H1B H -0.034903 0.598671 -0.338577 0.227 Uiso 1 1 calc R U . . .
H1C H 0.006882 0.583452 -0.455627 0.227 Uiso 1 1 calc R U . . .
C2 C 0.0940(5) 0.5253(2) -0.2839(6) 0.1163(15) Uani 1 1 d . . . . .
C3 C 0.1289(4) 0.43635(19) -0.0777(5) 0.0884(11) Uani 1 1 d . . . . .
C4 C 0.1078(4) 0.3826(2) -0.1607(4) 0.0871(11) Uani 1 1 d . . . . .
H4 H 0.057100 0.385203 -0.257116 0.105 Uiso 1 1 calc R U . . .
C5 C 0.1615(3) 0.32565(19) -0.1009(4) 0.0816(11) Uani 1 1 d . . . . .
H5 H 0.148079 0.290132 -0.157542 0.098 Uiso 1 1 calc R U . . .
C6 C 0.2357(3) 0.3203(2) 0.0435(4) 0.0814(11) Uani 1 1 d . . . . .
C7 C 0.2551(4) 0.3741(3) 0.1243(4) 0.1011(13) Uani 1 1 d . . . . .
H7 H 0.303591 0.371291 0.221062 0.121 Uiso 1 1 calc R U . . .
C8 C 0.2046(4) 0.4316(3) 0.0655(5) 0.1010(13) Uani 1 1 d . . . . .
H8 H 0.221181 0.467407 0.121931 0.121 Uiso 1 1 calc R U . . .
C9 C 0.2908(4) 0.2606(3) 0.1074(4) 0.0870(12) Uani 1 1 d . . . . .
C10 C 0.3362(4) 0.2111(2) 0.1592(4) 0.0858(12) Uani 1 1 d . . . . .
C11 C 0.4000(3) 0.1560(2) 0.2361(4) 0.0767(10) Uani 1 1 d . . . . .
C12 C 0.4240(4) 0.1005(2) 0.1791(4) 0.0815(11) Uani 1 1 d . . . . .
C13 C 0.4942(4) 0.0512(2) 0.2614(5) 0.0907(12) Uani 1 1 d . . . . .
H13 H 0.508615 0.015233 0.220056 0.109 Uiso 1 1 calc R U . . .
C14 C 0.5434(4) 0.05455(18) 0.4048(4) 0.0825(11) Uani 1 1 d . . . . .
H14 H 0.591762 0.021225 0.460577 0.099 Uiso 1 1 calc R U . . .
C15 C 0.5201(3) 0.10871(17) 0.4666(3) 0.0688(9) Uani 1 1 d . . . . .
C16 C 0.4505(3) 0.15783(18) 0.3825(4) 0.0711(9) Uani 1 1 d . . . . .
H16 H 0.436219 0.193682 0.424237 0.085 Uiso 1 1 calc R U . . .
C17 C 0.5673(3) 0.11448(16) 0.6150(4) 0.0728(9) Uani 1 1 d . . . . .
C18 C 0.6022(3) 0.12175(16) 0.7382(4) 0.0703(9) Uani 1 1 d . . . . .
C19 C 0.6418(3) 0.13058(17) 0.8853(3) 0.0675(9) Uani 1 1 d . . . . .
C20 C 0.6090(3) 0.18541(18) 0.9329(4) 0.0798(10) Uani 1 1 d . . . . .
H20 H 0.560889 0.216554 0.869262 0.096 Uiso 1 1 calc R U . . .
C21 C 0.6473(3) 0.19407(18) 1.0741(4) 0.0812(10) Uani 1 1 d . . . . .
H21 H 0.623648 0.230848 1.104629 0.097 Uiso 1 1 calc R U . . .
C22 C 0.7201(3) 0.14900(19) 1.1707(4) 0.0722(9) Uani 1 1 d . . . . .
C23 C 0.7517(3) 0.09451(18) 1.1225(4) 0.0826(10) Uani 1 1 d . . . . .
H23 H 0.800018 0.063463 1.186360 0.099 Uiso 1 1 calc R U . . .
C24 C 0.7134(3) 0.08516(17) 0.9827(4) 0.0775(10) Uani 1 1 d . . . . .
H24 H 0.735626 0.047845 0.952617 0.093 Uiso 1 1 calc R U . . .
C25 C 0.8688(3) 0.2268(2) 1.3929(4) 0.0845(11) Uani 1 1 d . . . . .
C26 C 0.9370(4) 0.2412(2) 1.5460(4) 0.1160(15) Uani 1 1 d . . . . .
H26A H 1.014733 0.263624 1.566393 0.174 Uiso 1 1 calc R U . . .
H26B H 0.956876 0.202223 1.598270 0.174 Uiso 1 1 calc R U . . .
H26C H 0.883383 0.266873 1.571865 0.174 Uiso 1 1 calc R U . . .
N1 N 0.3711(5) 0.0929(2) 0.0272(4) 0.1121(12) Uani 1 1 d . . . . .
O1 O 0.4100(5) 0.05282(19) -0.0204(4) 0.1639(16) Uani 1 1 d . U . . .
O2 O 0.2932(5) 0.1278(3) -0.0457(4) 0.224(3) Uani 1 1 d . U . . .
O3 O 0.1543(4) 0.49056(17) -0.3178(4) 0.1472(13) Uani 1 1 d . . . . .
O4 O 0.8787(3) 0.25812(15) 1.3059(3) 0.1145(10) Uani 1 1 d . . . . .
S1 S 0.05458(12) 0.50964(6) -0.14598(14) 0.1189(5) Uani 1 1 d . . . . .
S2 S 0.77135(10) 0.15800(6) 1.35255(10) 0.0971(4) Uani 1 1 d . . . . .

loop_
_atom_site_aniso_label
_atom_site_aniso_U_11
_atom_site_aniso_U_22
_atom_site_aniso_U_33
_atom_site_aniso_U_23
_atom_site_aniso_U_13
_atom_site_aniso_U_12
C1 0.167(5) 0.087(3) 0.201(6) 0.025(3) 0.085(4) 0.016(3)
C2 0.120(4) 0.087(3) 0.161(5) -0.009(3) 0.081(3) -0.012(3)
C3 0.083(3) 0.096(3) 0.088(3) -0.017(2) 0.040(2) -0.002(2)
C4 0.084(3) 0.098(3) 0.067(2) -0.011(2) 0.0229(19) -0.006(2)
C5 0.082(2) 0.091(3) 0.065(3) -0.009(2) 0.028(2) -0.005(2)
C6 0.066(2) 0.122(3) 0.056(2) -0.002(2) 0.0284(19) -0.007(2)
C7 0.091(3) 0.143(4) 0.064(3) -0.017(3) 0.031(2) -0.010(3)
C8 0.091(3) 0.130(4) 0.083(3) -0.035(3) 0.040(3) -0.007(3)
C9 0.074(3) 0.127(4) 0.056(2) 0.011(3) 0.027(2) -0.006(3)
C10 0.068(2) 0.129(4) 0.058(2) 0.006(3) 0.0267(19) -0.013(3)
C11 0.069(2) 0.101(3) 0.059(2) 0.005(2) 0.0269(18) -0.017(2)
C12 0.086(3) 0.108(3) 0.056(2) -0.011(2) 0.037(2) -0.031(2)
C13 0.115(3) 0.089(3) 0.082(3) -0.017(2) 0.057(3) -0.030(3)
C14 0.104(3) 0.077(3) 0.079(3) -0.002(2) 0.051(2) -0.014(2)
C15 0.071(2) 0.080(2) 0.057(2) 0.004(2) 0.0305(18) -0.0127(19)
C16 0.069(2) 0.090(3) 0.060(2) -0.008(2) 0.0346(18) -0.0165(19)
C17 0.071(2) 0.080(2) 0.066(2) 0.002(2) 0.0305(19) -0.0086(18)
C18 0.071(2) 0.073(2) 0.065(2) -0.0006(19) 0.0276(18) -0.0063(17)
C19 0.068(2) 0.076(2) 0.056(2) 0.0030(19) 0.0250(17) -0.0070(18)
C20 0.088(2) 0.083(3) 0.062(2) 0.0083(19) 0.027(2) 0.014(2)
C21 0.086(2) 0.086(3) 0.069(2) 0.002(2) 0.033(2) 0.013(2)
C22 0.072(2) 0.082(3) 0.064(2) 0.010(2) 0.0312(18) -0.006(2)
C23 0.091(3) 0.077(3) 0.073(3) 0.022(2) 0.031(2) 0.000(2)
C24 0.084(2) 0.074(2) 0.071(3) 0.004(2) 0.032(2) 0.002(2)
C25 0.084(2) 0.115(3) 0.062(2) -0.006(2) 0.041(2) 0.007(2)
C26 0.104(3) 0.181(5) 0.058(2) -0.020(3) 0.033(2) 0.003(3)
N1 0.139(3) 0.130(4) 0.071(3) -0.005(3) 0.051(3) -0.014(3)
O1 0.266(5) 0.137(3) 0.098(3) -0.028(2) 0.091(3) -0.019(3)
O2 0.241(5) 0.310(6) 0.077(3) -0.011(3) 0.034(3) 0.099(5)
O3 0.185(3) 0.115(3) 0.191(4) 0.018(2) 0.129(3) 0.015(2)
O4 0.155(3) 0.123(2) 0.0754(18) -0.0162(17) 0.0607(19) -0.0411(19)
S1 0.1196(10) 0.1050(9) 0.1403(12) -0.0221(8) 0.0659(9) 0.0076(7)
S2 0.1055(8) 0.1290(9) 0.0607(6) 0.0129(6) 0.0410(6) -0.0138(6)

loop_
_atom_type_symbol
_atom_type_description
_atom_type_scat_dispersion_real
_atom_type_scat_dispersion_imag
_atom_type_scat_source
C C 0.0033 0.0016 'International Tables Vol C Tables 4.2.6.8 and 6.1.1.4'
H H 0.0000 0.0000 'International Tables Vol C Tables 4.2.6.8 and 6.1.1.4'
N N 0.0061 0.0033 'International Tables Vol C Tables 4.2.6.8 and 6.1.1.4'
O O 0.0106 0.0060 'International Tables Vol C Tables 4.2.6.8 and 6.1.1.4'
S S 0.1246 0.1234 'International Tables Vol C Tables 4.2.6.8 and 6.1.1.4'

loop_
_geom_angle_atom_site_label_1
_geom_angle_atom_site_label_2
_geom_angle_atom_site_label_3
_geom_angle
_geom_angle_site_symmetry_1
_geom_angle_site_symmetry_3
_geom_angle_publ_flag
H1A C1 H1B 109.5 . . ?
H1A C1 H1C 109.5 . . ?
H1B C1 H1C 109.5 . . ?
C2 C1 H1A 109.5 . . ?
C2 C1 H1B 109.5 . . ?
C2 C1 H1C 109.5 . . ?
C1 C2 S1 111.2(4) . . ?
O3 C2 C1 124.9(5) . . ?
O3 C2 S1 123.9(4) . . ?
C4 C3 S1 122.6(3) . . ?
C8 C3 C4 119.1(4) . . ?
C8 C3 S1 118.2(3) . . ?
C3 C4 H4 119.9 . . ?
C5 C4 C3 120.3(4) . . ?
C5 C4 H4 119.9 . . ?
C4 C5 H5 119.6 . . ?
C4 C5 C6 120.8(4) . . ?
C6 C5 H5 119.6 . . ?
C5 C6 C9 121.2(4) . . ?
C7 C6 C5 118.1(4) . . ?
C7 C6 C9 120.7(4) . . ?
C6 C7 H7 119.2 . . ?
C8 C7 C6 121.6(4) . . ?
C8 C7 H7 119.2 . . ?
C3 C8 H8 120.0 . . ?
C7 C8 C3 120.0(4) . . ?
C7 C8 H8 120.0 . . ?
C10 C9 C6 179.5(4) . . ?
C9 C10 C11 173.1(4) . . ?
C12 C11 C10 125.8(3) . . ?
C16 C11 C10 118.0(4) . . ?
C16 C11 C12 116.2(4) . . ?
C11 C12 N1 120.3(4) . . ?
C13 C12 C11 122.2(3) . . ?
C13 C12 N1 117.5(4) . . ?
C12 C13 H13 119.8 . . ?
C12 C13 C14 120.3(4) . . ?
C14 C13 H13 119.8 . . ?
C13 C14 H14 120.2 . . ?
C13 C14 C15 119.5(4) . . ?
C15 C14 H14 120.2 . . ?
C14 C15 C17 122.0(3) . . ?
C16 C15 C14 119.3(3) . . ?
C16 C15 C17 118.7(3) . . ?
C11 C16 H16 118.8 . . ?
C15 C16 C11 122.5(3) . . ?
C15 C16 H16 118.8 . . ?
C18 C17 C15 176.5(4) . . ?
C17 C18 C19 179.1(4) . . ?
C20 C19 C18 120.2(3) . . ?
C24 C19 C18 121.4(3) . . ?
C24 C19 C20 118.4(3) . . ?
C19 C20 H20 119.8 . . ?
C21 C20 C19 120.4(3) . . ?
C21 C20 H20 119.8 . . ?
C20 C21 H21 119.5 . . ?
C20 C21 C22 120.9(3) . . ?
C22 C21 H21 119.5 . . ?
C21 C22 S2 122.5(3) . . ?
C23 C22 C21 118.4(3) . . ?
C23 C22 S2 119.1(3) . . ?
C22 C23 H23 119.4 . . ?
C24 C23 C22 121.2(3) . . ?
C24 C23 H23 119.4 . . ?
C19 C24 H24 119.6 . . ?
C23 C24 C19 120.7(3) . . ?
C23 C24 H24 119.6 . . ?
C26 C25 S2 113.6(3) . . ?
O4 C25 C26 123.5(4) . . ?
O4 C25 S2 122.9(3) . . ?
C25 C26 H26A 109.5 . . ?
C25 C26 H26B 109.5 . . ?
C25 C26 H26C 109.5 . . ?
H26A C26 H26B 109.5 . . ?
H26A C26 H26C 109.5 . . ?
H26B C26 H26C 109.5 . . ?
O1 N1 C12 120.3(5) . . ?
O2 N1 C12 119.2(5) . . ?
O2 N1 O1 120.5(5) . . ?
C3 S1 C2 104.1(2) . . ?
C22 S2 C25 102.57(17) . . ?

loop_
_geom_bond_atom_site_label_1
_geom_bond_atom_site_label_2
_geom_bond_distance
_geom_bond_site_symmetry_2
_geom_bond_publ_flag
C1 H1A 0.9600 . ?
C1 H1B 0.9600 . ?
C1 H1C 0.9600 . ?
C1 C2 1.523(7) . ?
C2 O3 1.181(5) . ?
C2 S1 1.763(6) . ?
C3 C4 1.390(5) . ?
C3 C8 1.383(5) . ?
C3 S1 1.761(4) . ?
C4 H4 0.9300 . ?
C4 C5 1.371(5) . ?
C5 H5 0.9300 . ?
C5 C6 1.392(5) . ?
C6 C7 1.380(6) . ?
C6 C9 1.438(6) . ?
C7 H7 0.9300 . ?
C7 C8 1.369(6) . ?
C8 H8 0.9300 . ?
C9 C10 1.189(6) . ?
C10 C11 1.424(6) . ?
C11 C12 1.405(5) . ?
C11 C16 1.400(4) . ?
C12 C13 1.370(6) . ?
C12 N1 1.461(5) . ?
C13 H13 0.9300 . ?
C13 C14 1.373(5) . ?
C14 H14 0.9300 . ?
C14 C15 1.405(5) . ?
C15 C16 1.372(4) . ?
C15 C17 1.429(5) . ?
C16 H16 0.9300 . ?
C17 C18 1.199(4) . ?
C18 C19 1.435(4) . ?
C19 C20 1.385(5) . ?
C19 C24 1.383(5) . ?
C20 H20 0.9300 . ?
C20 C21 1.377(4) . ?
C21 H21 0.9300 . ?
C21 C22 1.378(5) . ?
C22 C23 1.375(5) . ?
C22 S2 1.765(4) . ?
C23 H23 0.9300 . ?
C23 C24 1.366(5) . ?
C24 H24 0.9300 . ?
C25 C26 1.491(5) . ?
C25 O4 1.188(4) . ?
C25 S2 1.774(4) . ?
C26 H26A 0.9600 . ?
C26 H26B 0.9600 . ?
C26 H26C 0.9600 . ?
N1 O1 1.178(5) . ?
N1 O2 1.157(5) . ?

loop_
_geom_torsion_atom_site_label_1
_geom_torsion_atom_site_label_2
_geom_torsion_atom_site_label_3
_geom_torsion_atom_site_label_4
_geom_torsion
_geom_torsion_site_symmetry_1
_geom_torsion_site_symmetry_2
_geom_torsion_site_symmetry_3
_geom_torsion_site_symmetry_4
_geom_torsion_publ_flag
C1 C2 S1 C3 179.7(3) . . . . ?
C3 C4 C5 C6 1.2(5) . . . . ?
C4 C3 C8 C7 -1.6(6) . . . . ?
C4 C3 S1 C2 -54.7(4) . . . . ?
C4 C5 C6 C7 -0.8(5) . . . . ?
C4 C5 C6 C9 179.1(3) . . . . ?
C5 C6 C7 C8 -0.8(6) . . . . ?
C6 C7 C8 C3 2.0(6) . . . . ?
C8 C3 C4 C5 0.0(6) . . . . ?
C8 C3 S1 C2 129.6(3) . . . . ?
C9 C6 C7 C8 179.3(4) . . . . ?
C10 C11 C12 C13 175.2(3) . . . . ?
C10 C11 C12 N1 -6.4(5) . . . . ?
C10 C11 C16 C15 -176.0(3) . . . . ?
C11 C12 C13 C14 0.4(6) . . . . ?
C11 C12 N1 O1 165.5(4) . . . . ?
C11 C12 N1 O2 -12.5(7) . . . . ?
C12 C11 C16 C15 0.4(5) . . . . ?
C12 C13 C14 C15 0.7(5) . . . . ?
C13 C12 N1 O1 -16.0(6) . . . . ?
C13 C12 N1 O2 166.0(5) . . . . ?
C13 C14 C15 C16 -1.2(5) . . . . ?
C13 C14 C15 C17 179.1(3) . . . . ?
C14 C15 C16 C11 0.6(5) . . . . ?
C16 C11 C12 C13 -0.9(5) . . . . ?
C16 C11 C12 N1 177.6(3) . . . . ?
C17 C15 C16 C11 -179.6(3) . . . . ?
C18 C19 C20 C21 -179.8(3) . . . . ?
C18 C19 C24 C23 179.3(3) . . . . ?
C19 C20 C21 C22 0.9(5) . . . . ?
C20 C19 C24 C23 -0.6(5) . . . . ?
C20 C21 C22 C23 -1.2(5) . . . . ?
C20 C21 C22 S2 180.0(3) . . . . ?
C21 C22 C23 C24 0.6(5) . . . . ?
C21 C22 S2 C25 -62.1(3) . . . . ?
C22 C23 C24 C19 0.3(5) . . . . ?
C23 C22 S2 C25 119.1(3) . . . . ?
C24 C19 C20 C21 0.1(5) . . . . ?
C26 C25 S2 C22 -173.6(3) . . . . ?
N1 C12 C13 C14 -178.1(3) . . . . ?
O3 C2 S1 C3 1.9(6) . . . . ?
O4 C25 S2 C22 6.2(4) . . . . ?
S1 C3 C4 C5 -175.7(3) . . . . ?
S1 C3 C8 C7 174.3(3) . . . . ?
S2 C22 C23 C24 179.5(3) . . . . ?
